data_2009246
loop_
_publ_author_name
'Ghosh, Sutapa'
'Zheng, Yaguo'
'Uckun, Fatih M.'

_publ_section_title
;
 Five analogs of the active metabolite of leflunomide
;
_journal_issue 12
_journal_name_full 'Acta Crystallographica Section C'
_journal_page_first 2117
_journal_page_last 2122
_journal_paper_doi 10.1107/S0108270199011142
_journal_volume 55
_journal_year 1999
_chemical_formula_moiety 'C11 H9 Br N2 O2'
_chemical_formula_sum 'C11 H9 Br N2 O2'
_chemical_formula_weight 281.11
_chemical_name_systematic
;
 \a-cyano-\b-hydroxy-\b-methyl-N-(3-bromophenyl)propenamide
;
_space_group_IT_number 2
_symmetry_cell_setting triclinic
_symmetry_space_group_name_Hall '-P 1'
_symmetry_space_group_name_H-M 'P -1'
_cell_angle_alpha 69.7920(10)
_cell_angle_beta 78.5920(10)
_cell_angle_gamma 75.8370(10)
_cell_formula_units_Z 2
_cell_length_a 5.2782(2)
_cell_length_b 10.2335(4)
_cell_length_c 11.5754(4)
_cell_measurement_reflns_used 2560
_cell_measurement_temperature 298(2)
_cell_measurement_theta_max 25.04
_cell_measurement_theta_min 1.89
_cell_volume 564.49(4)
_computing_cell_refinement 'SAINT (Siemens, 1996b)'
_computing_data_collection 'SMART (Siemens, 1996a)'
_computing_data_reduction SAINT
_computing_molecular_graphics SHELXTL-Plus
_computing_publication_material SHELXTL-Plus
_computing_structure_refinement SHELXTL-Plus
_computing_structure_solution 'SHELXTL-Plus (Sheldrick, 1996b)'
_diffrn_ambient_temperature 298(2)
_diffrn_measurement_device_type 'Siemens SMART  CCD area detector'
_diffrn_measurement_method '\w scans'
_diffrn_radiation_type MoK\a
_diffrn_radiation_wavelength 0.71073
_diffrn_reflns_av_R_equivalents 0.0337
_diffrn_reflns_av_sigmaI/netI 0.0501
_diffrn_reflns_limit_h_max 6
_diffrn_reflns_limit_h_min -6
_diffrn_reflns_limit_k_max 12
_diffrn_reflns_limit_k_min -11
_diffrn_reflns_limit_l_max 13
_diffrn_reflns_limit_l_min 0
_diffrn_reflns_number 3713
_diffrn_reflns_theta_max 25.04
_diffrn_reflns_theta_min 1.89
_exptl_absorpt_coefficient_mu 3.627
_exptl_absorpt_correction_T_max 0.713
_exptl_absorpt_correction_T_min 0.264
_exptl_absorpt_correction_type empirical
_exptl_absorpt_process_details '(SADABS; Sheldrick, 1996a)'
_exptl_crystal_colour colorless
_exptl_crystal_density_diffrn 1.654
_exptl_crystal_density_method 'not measured'
_exptl_crystal_description sword
_exptl_crystal_F_000 280
_exptl_crystal_size_max 0.50
_exptl_crystal_size_mid 0.25
_exptl_crystal_size_min 0.10
_refine_diff_density_max 0.886
_refine_diff_density_min -0.940
_refine_ls_extinction_coef 0.005(4)
_refine_ls_extinction_method 'SHELXTL-Plus (Sheldrick, 1996b)'
_refine_ls_goodness_of_fit_ref 0.988
_refine_ls_hydrogen_treatment mixed
_refine_ls_matrix_type full
_refine_ls_number_parameters 155
_refine_ls_number_reflns 1926
_refine_ls_number_restraints 0
_refine_ls_restrained_S_all 0.988
_refine_ls_R_factor_all 0.0683
_refine_ls_R_factor_gt 0.0560
_refine_ls_shift/su_max 0.006
_refine_ls_structure_factor_coef Fsqd
_refine_ls_weighting_details 'calc w = 1/[\s^2^(Fo^2^)+(0.1095P)^2^] where P=(Fo^2^+2Fc^2^)/3'
_refine_ls_weighting_scheme calc
_refine_ls_wR_factor_ref 0.1545
_reflns_number_gt 1499
_reflns_number_total 1926
_reflns_threshold_expression I>2\s(I)
_cod_data_source_file da1089.cif
_cod_data_source_block LFM_A9
_cod_depositor_comments
;
The following automatic conversions were performed:
'_symmetry_cell_setting' value 'Triclinic' changed to 'triclinic'
according to '/home/saulius/struct/CIF-dictionaries/cif_core.dic'
dictionary named 'cif_core.dic' version 2.4.1 from 2010-06-29.

Automatic conversion script
Id: cif_fix_enum 1527 2010-12-29 10:47:43Z saulius 

The following automatic conversions were performed:

'_symmetry_cell_setting' value 'Triclinic' changed to 'triclinic'
according to /home/saulius/struct/CIF-dictionaries/cif_core.dic
dictionary named 'cif_core.dic' version 2.4.1 from 2010-06-29.

Automatic conversion script
Id: cif_fix_values 1715 2011-07-08 13:25:40Z adriana 
;
_cod_database_code 2009246

loop_
_symmetry_equiv_pos_as_xyz
'x, y, z'
'-x, -y, -z'

loop_
_atom_site_label
_atom_site_fract_x
_atom_site_fract_y
_atom_site_fract_z
_atom_site_U_iso_or_equiv
_atom_site_adp_type
_atom_site_type_symbol
Br3 -0.02764(12) 0.32283(5) 0.02490(5) 0.0838(3) Uani Br
O7 0.0866(6) -0.3560(3) 0.4682(3) 0.0564(8) Uani O
O9 0.2849(7) -0.5396(3) 0.6492(4) 0.0634(9) Uani O
N1 0.1724(7) -0.1318(3) 0.4006(3) 0.0466(8) Uani N
N11 0.6080(8) -0.1291(4) 0.5970(4) 0.0628(10) Uani N
C1 0.0273(7) -0.0674(4) 0.2978(4) 0.0427(9) Uani C
C2 0.0558(8) 0.0690(4) 0.2249(4) 0.0459(9) Uani C
C3 -0.0800(9) 0.1385(4) 0.1244(4) 0.0528(10) Uani C
C4 -0.2482(9) 0.0756(5) 0.0923(4) 0.0588(11) Uani C
C5 -0.2760(9) -0.0604(5) 0.1657(5) 0.0599(12) Uani C
C6 -0.1419(8) -0.1343(5) 0.2678(4) 0.0515(10) Uani C
C7 0.1991(7) -0.2656(4) 0.4783(4) 0.0438(9) Uani C
C8 0.3637(7) -0.3067(4) 0.5774(4) 0.0447(9) Uani C
C9 0.4006(8) -0.4427(4) 0.6569(4) 0.0500(10) Uani C
C10 0.5706(10) -0.4964(5) 0.7583(5) 0.0663(12) Uani C
C11 0.4991(8) -0.2084(4) 0.5896(4) 0.0472(9) Uani C
H1 0.242(9) -0.078(5) 0.407(4) 0.046(12) Uiso H
H2 0.1678 0.1137 0.2443 0.055 Uiso H
H4 -0.3392 0.1230 0.0239 0.071 Uiso H
H5 -0.3892 -0.1040 0.1457 0.072 Uiso H
H6 -0.1633 -0.2259 0.3152 0.062 Uiso H
H9 0.196(9) -0.495(5) 0.580(4) 0.056(13) Uiso H
H10A 0.6179 -0.4178 0.7707 0.099 Uiso H
H10B 0.7271 -0.5582 0.7361 0.099 Uiso H
H10C 0.4764 -0.5477 0.8335 0.099 Uiso H

loop_
_atom_site_aniso_label
_atom_site_aniso_U_11
_atom_site_aniso_U_22
_atom_site_aniso_U_33
_atom_site_aniso_U_12
_atom_site_aniso_U_13
_atom_site_aniso_U_23
_atom_site_aniso_type_symbol
Br3 0.1155(6) 0.0418(4) 0.0869(5) -0.0156(3) -0.0330(3) 0.0002(3) Br
O7 0.0655(17) 0.0320(13) 0.082(2) -0.0161(13) -0.0286(15) -0.0148(14) O
O9 0.076(2) 0.0351(15) 0.085(2) -0.0220(15) -0.0288(18) -0.0070(15) O
N1 0.0517(19) 0.0291(16) 0.067(2) -0.0173(15) -0.0184(16) -0.0127(15) N
N11 0.079(3) 0.051(2) 0.075(3) -0.026(2) -0.024(2) -0.0241(19) N
C1 0.045(2) 0.0338(19) 0.054(2) -0.0069(16) -0.0100(17) -0.0177(17) C
C2 0.049(2) 0.0338(19) 0.063(2) -0.0115(16) -0.0130(18) -0.0184(17) C
C3 0.057(2) 0.040(2) 0.061(3) -0.0055(18) -0.013(2) -0.0163(19) C
C4 0.061(3) 0.054(3) 0.067(3) -0.006(2) -0.024(2) -0.019(2) C
C5 0.057(3) 0.062(3) 0.075(3) -0.017(2) -0.022(2) -0.028(2) C
C6 0.054(2) 0.043(2) 0.069(3) -0.0191(18) -0.013(2) -0.021(2) C
C7 0.044(2) 0.0313(18) 0.064(3) -0.0119(15) -0.0107(18) -0.0194(17) C
C8 0.047(2) 0.0342(19) 0.061(2) -0.0157(16) -0.0093(18) -0.0178(17) C
C9 0.053(2) 0.038(2) 0.064(3) -0.0134(17) -0.0118(19) -0.0167(19) C
C10 0.079(3) 0.052(3) 0.068(3) -0.012(2) -0.019(2) -0.012(2) C
C11 0.054(2) 0.036(2) 0.058(2) -0.0115(18) -0.0162(18) -0.0153(18) C

loop_
_atom_type_symbol
_atom_type_description
_atom_type_scat_dispersion_real
_atom_type_scat_dispersion_imag
_atom_type_scat_source
C C 0.0033 0.0016 'International Tables Vol C Tables 4.2.6.8 and 6.1.1.4'
H H 0.0000 0.0000 'International Tables Vol C Tables 4.2.6.8 and 6.1.1.4'
N N 0.0061 0.0033 'International Tables Vol C Tables 4.2.6.8 and 6.1.1.4'
O O 0.0106 0.0060 'International Tables Vol C Tables 4.2.6.8 and 6.1.1.4'
Br Br -0.2901 2.4595 'International Tables Vol C Tables 4.2.6.8 and 6.1.1.4'

loop_
_geom_angle_atom_site_label_1
_geom_angle_atom_site_label_2
_geom_angle_atom_site_label_3
_geom_angle
_geom_angle_publ_flag
C7 N1 C1 129.2(3) yes
C2 C1 C6 119.4(4) no
C2 C1 N1 117.2(3) yes
C6 C1 N1 123.4(4) yes
C3 C2 C1 120.5(4) no
C2 C3 C4 121.5(4) no
C2 C3 Br3 119.0(3) yes
C4 C3 Br3 119.4(3) yes
C5 C4 C3 117.6(4) no
C4 C5 C6 122.6(4) no
C5 C6 C1 118.3(4) no
O7 C7 N1 122.1(4) yes
O7 C7 C8 119.3(3) yes
N1 C7 C8 118.6(3) yes
C9 C8 C11 118.8(4) yes
C9 C8 C7 120.4(3) yes
C11 C8 C7 120.7(3) yes
O9 C9 C8 121.8(4) yes
O9 C9 C10 113.6(4) yes
C8 C9 C10 124.6(4) yes
N11 C11 C8 178.8(5) yes

loop_
_geom_bond_atom_site_label_1
_geom_bond_atom_site_label_2
_geom_bond_site_symmetry_1
_geom_bond_site_symmetry_2
_geom_bond_distance
_geom_bond_publ_flag
Br3 C3 . . 1.894(4) yes
O7 C7 . . 1.262(4) yes
O9 C9 . . 1.321(5) yes
N1 C7 . . 1.345(5) yes
N1 C1 . . 1.417(5) yes
N11 C11 . . 1.136(5) yes
C1 C2 . . 1.386(5) no
C1 C6 . . 1.405(6) no
C2 C3 . . 1.371(6) no
C3 C4 . . 1.385(6) no
C4 C5 . . 1.384(6) no
C5 C6 . . 1.386(6) no
C7 C8 . . 1.459(6) yes
C8 C9 . . 1.369(6) yes
C8 C11 . . 1.426(5) yes
C9 C10 . . 1.488(6) yes

loop_
_geom_hbond_atom_site_label_D
_geom_hbond_atom_site_label_H
_geom_hbond_atom_site_label_A
_geom_hbond_site_symmetry_A
_geom_hbond_distance_DH
_geom_hbond_distance_HA
_geom_hbond_distance_DA
_geom_hbond_angle_DHA
_geom_hbond_publ_flag
O9 H9 O7 . 0.93(5) 1.63(5) 2.491(5) 153(5) yes
O9 H9 O7 2_546 0.93(5) 2.63(5) 3.149(4) 116(4) yes
N1 H1 N11 2_656 0.76(5) 2.42(5) 3.170(5) 168(4) yes
